data_1564185
loop_
_publ_author_name
'Xu, Jie'
'Zhu, Peizhi'
'Wang, Yue'
'Zhang, Kou-Lin'

_publ_section_title
;
 Multi-responsive luminescence sensing behaviour of a pair of
 temperature-dependent Cd(II) coordination polymers
;
_journal_name_full 'Inorganica Chimica Acta'
_journal_page_first 119852
_journal_paper_doi 10.1016/j.ica.2020.119852
_journal_volume 511
_journal_year 2020
_chemical_formula_moiety 'C28 H26 Br6 Cd N8 O12'
_chemical_formula_sum 'C28 H26 Br6 Cd N8 O12'
_chemical_formula_weight 1258.38
_space_group_crystal_system monoclinic
_space_group_IT_number 14
_space_group_name_Hall '-P 2yn'
_space_group_name_H-M_alt 'P 1 21/n 1'
_atom_sites_solution_hydrogens mixed
_audit_creation_method SHELXL-2016/6
_cell_angle_alpha 90
_cell_angle_beta 92.361(2)
_cell_angle_gamma 90
_cell_formula_units_Z 2
_cell_length_a 6.0546(3)
_cell_length_b 14.8826(7)
_cell_length_c 21.5386(11)
_cell_measurement_reflns_used 5098
_cell_measurement_temperature 293(2)
_cell_measurement_theta_max 27.4149
_cell_measurement_theta_min 2.3357
_cell_volume 1939.16(17)
_computing_cell_refinement 'Bruker SMART'
_computing_data_collection 'Bruker SMART'
_computing_data_reduction 'Bruker SAINT'
_computing_molecular_graphics 'Bruker SHELXTL'
_computing_publication_material 'Bruker SHELXTL'
_computing_structure_refinement 'SHELXL-2016/6 (Sheldrick, 2016)'
_computing_structure_solution 'SHELXL-2016/6 (Sheldrick, 2016)'
_diffrn_ambient_temperature 293(2)
_diffrn_measured_fraction_theta_full 0.976
_diffrn_measured_fraction_theta_max 0.979
_diffrn_measurement_device_type 'CCD area detector'
_diffrn_measurement_method 'phi and omega scans'
_diffrn_radiation_type MoK\a
_diffrn_radiation_wavelength 0.71073
_diffrn_reflns_av_R_equivalents 0.0371
_diffrn_reflns_av_unetI/netI 0.0549
_diffrn_reflns_Laue_measured_fraction_full 0.976
_diffrn_reflns_Laue_measured_fraction_max 0.979
_diffrn_reflns_limit_h_max 7
_diffrn_reflns_limit_h_min -7
_diffrn_reflns_limit_k_max 19
_diffrn_reflns_limit_k_min -15
_diffrn_reflns_limit_l_max 27
_diffrn_reflns_limit_l_min -25
_diffrn_reflns_number 9744
_diffrn_reflns_point_group_measured_fraction_full 0.976
_diffrn_reflns_point_group_measured_fraction_max 0.979
_diffrn_reflns_theta_full 25.242
_diffrn_reflns_theta_max 27.459
_diffrn_reflns_theta_min 2.336
_exptl_absorpt_coefficient_mu 6.814
_exptl_absorpt_correction_T_max 0.256
_exptl_absorpt_correction_T_min 0.198
_exptl_absorpt_correction_type empirical
_exptl_absorpt_process_details sadabs
_exptl_crystal_colour white
_exptl_crystal_density_diffrn 2.155
_exptl_crystal_description block
_exptl_crystal_F_000 604
_exptl_crystal_size_max 0.25
_exptl_crystal_size_mid 0.22
_exptl_crystal_size_min 0.20
_refine_diff_density_max 1.157
_refine_diff_density_min -1.938
_refine_diff_density_rms 0.172
_refine_ls_extinction_coef .
_refine_ls_extinction_method none
_refine_ls_goodness_of_fit_ref 1.063
_refine_ls_hydrogen_treatment mixed
_refine_ls_matrix_type full
_refine_ls_number_parameters 260
_refine_ls_number_reflns 4332
_refine_ls_number_restraints 6
_refine_ls_restrained_S_all 1.062
_refine_ls_R_factor_all 0.0644
_refine_ls_R_factor_gt 0.0473
_refine_ls_shift/su_max 0.001
_refine_ls_shift/su_mean 0.000
_refine_ls_structure_factor_coef Fsqd
_refine_ls_weighting_details 'w=1/[\s^2^(Fo^2^)+(0.0792P)^2^] where P=(Fo^2^+2Fc^2^)/3'
_refine_ls_weighting_scheme calc
_refine_ls_wR_factor_gt 0.1234
_refine_ls_wR_factor_ref 0.1324
_reflns_Friedel_coverage 0.000
_reflns_Friedel_fraction_full .
_reflns_Friedel_fraction_max .
_reflns_number_gt 3385
_reflns_number_total 4332
_reflns_threshold_expression 'I > 2\s(I)'
_cod_data_source_file ICA-2020-511-119852.cif
_cod_data_source_block xj
_cod_original_sg_symbol_H-M 'P 21/n'
_cod_database_code 1564185
_shelx_shelxl_version_number 2016/6
_shelx_space_group_comment
;
The symmetry employed for this shelxl refinement is uniquely defined
by the following loop, which should always be used as a source of
symmetry information in preference to the above space-group names.
They are only intended as comments.
;

loop_
_space_group_symop_operation_xyz
'x, y, z'
'-x+1/2, y+1/2, -z+1/2'
'-x, -y, -z'
'x-1/2, -y-1/2, z-1/2'

loop_
_atom_site_label
_atom_site_type_symbol
_atom_site_fract_x
_atom_site_fract_y
_atom_site_fract_z
_atom_site_U_iso_or_equiv
_atom_site_adp_type
_atom_site_occupancy
_atom_site_site_symmetry_order
_atom_site_calc_flag
_atom_site_refinement_flags_posn
_atom_site_refinement_flags_adp
_atom_site_refinement_flags_occupancy
_atom_site_disorder_assembly
_atom_site_disorder_group
Br1 Br 0.13157(10) 0.65433(4) 0.29175(2) 0.04383(18) Uani 1 1 d . . . . .
Br2 Br 0.49993(8) 0.31254(3) 0.34844(2) 0.03476(16) Uani 1 1 d . . . . .
Br3 Br 0.80796(11) 0.51390(4) 0.14580(3) 0.0514(2) Uani 1 1 d . . . . .
C1 C 0.1879(8) 0.4778(3) 0.3655(2) 0.0254(10) Uani 1 1 d . . . . .
C2 C 0.3449(8) 0.4872(3) 0.3129(2) 0.0239(9) Uani 1 1 d . . . . .
C3 C 0.3372(8) 0.5629(3) 0.2753(2) 0.0278(10) Uani 1 1 d . . . . .
C4 C 0.4731(8) 0.5738(3) 0.2246(2) 0.0323(11) Uani 1 1 d . . . . .
C5 C 0.6152(9) 0.5018(3) 0.2123(2) 0.0313(11) Uani 1 1 d . . . . .
C6 C 0.6217(7) 0.4240(3) 0.2477(2) 0.0261(10) Uani 1 1 d . . . . .
C7 C 0.4883(7) 0.4176(3) 0.2986(2) 0.0248(9) Uani 1 1 d . . . . .
C8 C 0.7694(8) 0.3475(3) 0.2290(2) 0.0336(11) Uani 1 1 d . . . . .
C9 C 0.1630(9) 0.7021(3) 0.4638(2) 0.0386(12) Uani 1 1 d . . . . .
H9 H 0.222442 0.680068 0.427684 0.046 Uiso 1 1 calc R U . . .
C10 C 0.0123(9) 0.7139(3) 0.5484(2) 0.0363(12) Uani 1 1 d . . . . .
H10 H -0.057571 0.698679 0.584591 0.044 Uiso 1 1 calc R U . . .
C11 C 0.2084(11) 0.8659(3) 0.4413(2) 0.0446(14) Uani 1 1 d . . . . .
H11A H 0.071466 0.895419 0.428144 0.054 Uiso 1 1 calc R U . . .
H11B H 0.278372 0.845123 0.404173 0.054 Uiso 1 1 calc R U . . .
C12 C 0.3590(9) 0.9345(3) 0.4737(2) 0.0337(11) Uani 1 1 d . . . . .
C13 C 0.5520(9) 0.9102(3) 0.5058(2) 0.0394(12) Uani 1 1 d . . . . .
H13 H 0.588391 0.849771 0.510246 0.047 Uiso 1 1 calc R U . . .
C14 C 0.3093(9) 1.0253(3) 0.4688(2) 0.0361(12) Uani 1 1 d . . . . .
H14 H 0.179074 1.042849 0.447854 0.043 Uiso 1 1 calc R U . . .
Cd1 Cd 0.000000 0.500000 0.500000 0.02629(15) Uani 1 2 d S . P . .
N1 N 0.4617(10) 0.6478(3) 0.1880(2) 0.0563(14) Uani 1 1 d . . . . .
H1A H 0.369290 0.689891 0.195595 0.068 Uiso 1 1 calc R U . . .
H1B H 0.546878 0.652723 0.157212 0.068 Uiso 1 1 calc R U . . .
N2 N 0.0749(7) 0.6520(2) 0.50646(18) 0.0311(9) Uani 1 1 d . . . . .
N3 N 0.0581(8) 0.7964(3) 0.5338(2) 0.0402(11) Uani 1 1 d . . . . .
N4 N 0.1559(7) 0.7881(3) 0.47902(18) 0.0330(9) Uani 1 1 d . . . . .
O1 O 0.2516(6) 0.5029(2) 0.41866(15) 0.0330(8) Uani 1 1 d . . . . .
O2 O 0.0008(5) 0.4461(3) 0.35253(15) 0.0367(8) Uani 1 1 d . . . . .
O3 O 0.9626(6) 0.3420(3) 0.2576(2) 0.0466(10) Uani 1 1 d . . . . .
H3 H 0.973271 0.380853 0.284511 0.070 Uiso 1 1 calc R U . . .
O4 O 0.7098(7) 0.2952(3) 0.1890(2) 0.0562(11) Uani 1 1 d . . . . .
O1W O -0.2904(6) 0.5327(3) 0.4303(2) 0.0528(11) Uani 1 1 d D . . . .
O2W O 0.6331(12) 0.7210(5) 0.4157(3) 0.115(2) Uani 1 1 d D . . . .
H2WA H 0.618678 0.761361 0.386959 0.172 Uiso 1 1 d DR U . . .
H1WB H -0.367(14) 0.559(7) 0.457(3) 0.172 Uiso 1 1 d D U . . .
H1WA H -0.374(13) 0.516(7) 0.400(3) 0.172 Uiso 1 1 d D U . . .
H2WB H 0.545(16) 0.735(5) 0.444(3) 0.172 Uiso 1 1 d D U . . .

loop_
_atom_site_aniso_label
_atom_site_aniso_U_11
_atom_site_aniso_U_22
_atom_site_aniso_U_33
_atom_site_aniso_U_23
_atom_site_aniso_U_13
_atom_site_aniso_U_12
Br1 0.0550(4) 0.0366(3) 0.0409(3) 0.0079(2) 0.0146(3) 0.0196(3)
Br2 0.0380(3) 0.0270(3) 0.0400(3) 0.0057(2) 0.0103(2) 0.0029(2)
Br3 0.0568(4) 0.0617(4) 0.0381(3) 0.0028(3) 0.0299(3) -0.0034(3)
C1 0.029(2) 0.022(2) 0.026(2) -0.0001(19) 0.0098(19) 0.0006(18)
C2 0.021(2) 0.030(2) 0.020(2) -0.0039(19) 0.0051(17) -0.0024(18)
C3 0.033(2) 0.027(2) 0.024(2) 0.003(2) 0.0068(19) 0.001(2)
C4 0.039(3) 0.030(3) 0.028(2) 0.003(2) 0.011(2) 0.000(2)
C5 0.032(3) 0.039(3) 0.023(2) 0.003(2) 0.013(2) -0.004(2)
C6 0.024(2) 0.027(2) 0.028(2) -0.006(2) 0.0080(18) -0.0007(19)
C7 0.022(2) 0.027(2) 0.026(2) 0.0007(19) 0.0040(18) -0.0040(18)
C8 0.028(2) 0.033(3) 0.041(3) -0.004(2) 0.013(2) -0.005(2)
C9 0.052(3) 0.027(3) 0.038(3) -0.007(2) 0.017(2) -0.014(2)
C10 0.045(3) 0.030(3) 0.035(3) -0.005(2) 0.017(2) -0.004(2)
C11 0.068(4) 0.026(3) 0.039(3) 0.005(2) 0.000(3) -0.014(3)
C12 0.045(3) 0.023(2) 0.033(3) 0.002(2) 0.011(2) -0.008(2)
C13 0.050(3) 0.022(2) 0.046(3) 0.000(2) 0.005(3) -0.002(2)
C14 0.044(3) 0.023(2) 0.041(3) 0.002(2) 0.005(3) 0.002(2)
Cd1 0.0258(3) 0.0177(2) 0.0361(3) -0.0007(2) 0.0107(2) -0.00381(17)
N1 0.080(4) 0.041(3) 0.051(3) 0.020(2) 0.033(3) 0.012(3)
N2 0.037(2) 0.023(2) 0.034(2) -0.0040(18) 0.0078(17) -0.0042(18)
N3 0.049(3) 0.022(2) 0.050(3) -0.002(2) 0.016(2) -0.0017(19)
N4 0.042(2) 0.0224(19) 0.034(2) -0.0002(18) 0.0058(19) -0.0093(17)
O1 0.038(2) 0.037(2) 0.0252(17) -0.0032(14) 0.0114(15) -0.0056(14)
O2 0.0254(17) 0.048(2) 0.0375(18) -0.0041(17) 0.0086(15) -0.0071(15)
O3 0.032(2) 0.041(2) 0.067(3) -0.017(2) 0.0049(19) 0.0085(16)
O4 0.055(3) 0.053(2) 0.062(3) -0.031(2) 0.017(2) -0.011(2)
O1W 0.036(2) 0.066(3) 0.055(2) 0.003(2) -0.0081(19) -0.006(2)
O2W 0.119(6) 0.106(5) 0.124(5) 0.038(5) 0.056(4) 0.008(4)

loop_
_atom_type_symbol
_atom_type_description
_atom_type_scat_dispersion_real
_atom_type_scat_dispersion_imag
_atom_type_scat_source
C C 0.0033 0.0016 'International Tables Vol C Tables 4.2.6.8 and 6.1.1.4'
H H 0.0000 0.0000 'International Tables Vol C Tables 4.2.6.8 and 6.1.1.4'
N N 0.0061 0.0033 'International Tables Vol C Tables 4.2.6.8 and 6.1.1.4'
O O 0.0106 0.0060 'International Tables Vol C Tables 4.2.6.8 and 6.1.1.4'
Br Br -0.2901 2.4595 'International Tables Vol C Tables 4.2.6.8 and 6.1.1.4'
Cd Cd -0.8075 1.2024 'International Tables Vol C Tables 4.2.6.8 and 6.1.1.4'

loop_
_geom_angle_atom_site_label_1
_geom_angle_atom_site_label_2
_geom_angle_atom_site_label_3
_geom_angle
_geom_angle_site_symmetry_1
_geom_angle_site_symmetry_3
O2 C1 O1 124.1(4) . .
O2 C1 C2 117.4(4) . .
O1 C1 C2 118.5(4) . .
C3 C2 C7 118.8(4) . .
C3 C2 C1 120.3(4) . .
C7 C2 C1 120.8(4) . .
C2 C3 C4 122.7(4) . .
C2 C3 Br1 118.9(3) . .
C4 C3 Br1 118.4(3) . .
N1 C4 C3 121.9(5) . .
N1 C4 C5 121.8(4) . .
C3 C4 C5 116.2(4) . .
C6 C5 C4 122.5(4) . .
C6 C5 Br3 119.4(4) . .
C4 C5 Br3 118.1(4) . .
C5 C6 C7 119.1(4) . .
C5 C6 C8 119.1(4) . .
C7 C6 C8 121.9(4) . .
C6 C7 C2 120.7(4) . .
C6 C7 Br2 119.5(3) . .
C2 C7 Br2 119.8(3) . .
O4 C8 O3 122.3(5) . .
O4 C8 C6 120.9(5) . .
O3 C8 C6 116.8(4) . .
N2 C9 N4 110.9(4) . .
N2 C9 H9 124.5 . .
N4 C9 H9 124.5 . .
N3 C10 N2 114.4(4) . .
N3 C10 H10 122.8 . .
N2 C10 H10 122.8 . .
N4 C11 C12 114.7(4) . .
N4 C11 H11A 108.6 . .
C12 C11 H11A 108.6 . .
N4 C11 H11B 108.6 . .
C12 C11 H11B 108.6 . .
H11A C11 H11B 107.6 . .
C13 C12 C14 118.0(5) . .
C13 C12 C11 122.2(5) . .
C14 C12 C11 119.7(5) . .
C14 C13 C12 120.4(5) 3_676 .
C14 C13 H13 119.8 3_676 .
C12 C13 H13 119.8 . .
C13 C14 C12 121.6(5) 3_676 .
C13 C14 H14 119.2 3_676 .
C12 C14 H14 119.2 . .
N2 Cd1 N2 180.0(3) 3_566 .
N2 Cd1 O1W 91.40(16) 3_566 .
N2 Cd1 O1W 88.60(16) . .
N2 Cd1 O1W 88.60(16) 3_566 3_566
N2 Cd1 O1W 91.40(16) . 3_566
O1W Cd1 O1W 180.0 . 3_566
N2 Cd1 O1 84.03(13) 3_566 3_566
N2 Cd1 O1 95.97(13) . 3_566
O1W Cd1 O1 89.37(14) . 3_566
O1W Cd1 O1 90.63(14) 3_566 3_566
N2 Cd1 O1 95.97(13) 3_566 .
N2 Cd1 O1 84.03(13) . .
O1W Cd1 O1 90.63(14) . .
O1W Cd1 O1 89.37(14) 3_566 .
O1 Cd1 O1 180.00(18) 3_566 .
C4 N1 H1A 120.0 . .
C4 N1 H1B 120.0 . .
H1A N1 H1B 120.0 . .
C9 N2 C10 102.3(4) . .
C9 N2 Cd1 126.7(3) . .
C10 N2 Cd1 130.3(3) . .
C10 N3 N4 103.3(4) . .
C9 N4 N3 109.1(4) . .
C9 N4 C11 128.3(4) . .
N3 N4 C11 122.0(4) . .
C1 O1 Cd1 119.2(3) . .
C8 O3 H3 109.5 . .
Cd1 O1W H1WB 95(6) . .
Cd1 O1W H1WA 148(7) . .
H1WB O1W H1WA 109.5(18) . .
H2WA O2W H2WB 107.8 . .

loop_
_geom_bond_atom_site_label_1
_geom_bond_atom_site_label_2
_geom_bond_distance
_geom_bond_site_symmetry_2
Br1 C3 1.887(5) .
Br2 C7 1.897(4) .
Br3 C5 1.893(5) .
C1 O2 1.248(6) .
C1 O1 1.251(6) .
C1 C2 1.515(6) .
C2 C3 1.387(6) .
C2 C7 1.394(6) .
C3 C4 1.404(6) .
C4 N1 1.355(6) .
C4 C5 1.406(7) .
C5 C6 1.386(7) .
C6 C7 1.391(6) .
C6 C8 1.513(7) .
C8 O4 1.205(6) .
C8 O3 1.302(6) .
C9 N2 1.314(6) .
C9 N4 1.321(6) .
C9 H9 0.9300 .
C10 N3 1.299(6) .
C10 N2 1.356(6) .
C10 H10 0.9300 .
C11 N4 1.458(6) .
C11 C12 1.520(7) .
C11 H11A 0.9700 .
C11 H11B 0.9700 .
C12 C13 1.381(8) .
C12 C14 1.386(7) .
C13 C14 1.374(7) 3_676
C13 H13 0.9300 .
C14 H14 0.9300 .
Cd1 N2 2.310(4) 3_566
Cd1 N2 2.310(4) .
Cd1 O1W 2.316(4) .
Cd1 O1W 2.316(4) 3_566
Cd1 O1 2.369(3) 3_566
Cd1 O1 2.369(3) .
N1 H1A 0.8600 .
N1 H1B 0.8600 .
N3 N4 1.348(6) .
O3 H3 0.8200 .
O1W H1WB 0.850(10) .
O1W H1WA 0.850(10) .
O2W H2WA 0.8645 .
O2W H2WB 0.856(10) .

loop_
_geom_hbond_atom_site_label_D
_geom_hbond_atom_site_label_H
_geom_hbond_atom_site_label_A
_geom_hbond_distance_DH
_geom_hbond_distance_HA
_geom_hbond_distance_DA
_geom_hbond_angle_DHA
_geom_hbond_site_symmetry_A
C10 H10 O2 0.93 2.56 3.201(6) 126.4 3_566
O2W H2WA O4 0.86 2.04 2.718(7) 135.0 2_655
O1W H1WA O1 0.850(10) 2.32(9) 2.809(5) 117(8) 1_455
O1W H1WB O2W 0.850(10) 2.56(12) 2.857(8) 101(9) 1_455
O3 H3 O2 0.82 1.76 2.569(5) 168.6 1_655
